data_1572758
loop_
_publ_author_name
'Anju, Balakrishnan S.'
'Nair, Neeraja R.'
'Rajput, Janavi'
'Bertke, Jeffery A.'
'Mondal, Bhaskar'
'Kundu, Subrata'

_publ_section_title
;
 Role of ancillary ligands in <i>S</i>-nitrosothiol and NO generation from
 nitrite-thiol interactions at mononuclear zinc(ii) sites.
;
_journal_issue 43
_journal_name_full 'Chemical science'
_journal_page_first 18000
_journal_page_last 18007
_journal_paper_doi 10.1039/d4sc04853a
_journal_volume 15
_journal_year 2024
_chemical_formula_moiety 'C31 H30 F3 N6 O3 S Zn, C F3 O3 S'
_chemical_formula_sum 'C32 H30 F6 N6 O6 S2 Zn'
_chemical_formula_weight 838.11
_space_group_crystal_system triclinic
_space_group_IT_number 2
_space_group_name_Hall '-P 1'
_space_group_name_H-M_alt 'P -1'
_atom_sites_solution_hydrogens geom
_atom_sites_solution_primary intrinsic
_audit_creation_method SHELXL-2019/1
_audit_update_record
;
2024-05-16 deposited with the CCDC.	2024-10-03 downloaded from the CCDC.
;
_cell_angle_alpha 109.731(7)
_cell_angle_beta 90.608(8)
_cell_angle_gamma 91.289(8)
_cell_formula_units_Z 2
_cell_length_a 9.554(3)
_cell_length_b 12.332(3)
_cell_length_c 16.893(4)
_cell_measurement_reflns_used 9388
_cell_measurement_temperature 150(2)
_cell_measurement_theta_max 23.15
_cell_measurement_theta_min 2.47
_cell_volume 1872.7(9)
_computing_cell_refinement 'SAINT V8.37A (Bruker, 2005)'
_computing_data_collection 'APEX3 V2016.5-0 (Bruker, 2016)'
_computing_data_reduction
; 
SAINT V8.37A, XPREP v2014/2, SADABS V2016/2 (Bruker, 2016) 
;
_computing_molecular_graphics 'SHELXLE v932 (Hubschle, 2011)'
_computing_publication_material 'XCIF V2014-2 (Bruker, 2014)'
_computing_structure_refinement 'SHELXL-2019/1 (Sheldrick, 2019)'
_computing_structure_solution 'SHELX-2014-5 (Sheldrick, 2015)'
_diffrn_ambient_temperature 150(2)
_diffrn_measured_fraction_theta_full 1.000
_diffrn_measured_fraction_theta_max 0.965
_diffrn_measurement_device_type 'Bruker ApexII CCD'
_diffrn_measurement_method 'profile data from \f and \w scans'
_diffrn_radiation_monochromator 'multilayer mirrors'
_diffrn_radiation_source 'fine-focus sealed tube'
_diffrn_radiation_type MoK\a
_diffrn_radiation_wavelength 0.71073
_diffrn_reflns_av_R_equivalents 0.0785
_diffrn_reflns_av_unetI/netI 0.0622
_diffrn_reflns_Laue_measured_fraction_full 1.000
_diffrn_reflns_Laue_measured_fraction_max 0.965
_diffrn_reflns_limit_h_max 12
_diffrn_reflns_limit_h_min -12
_diffrn_reflns_limit_k_max 16
_diffrn_reflns_limit_k_min -16
_diffrn_reflns_limit_l_max 22
_diffrn_reflns_limit_l_min -22
_diffrn_reflns_number 59165
_diffrn_reflns_point_group_measured_fraction_full 1.000
_diffrn_reflns_point_group_measured_fraction_max 0.965
_diffrn_reflns_theta_full 25.242
_diffrn_reflns_theta_max 28.959
_diffrn_reflns_theta_min 1.755
_exptl_absorpt_coefficient_mu 0.847
_exptl_absorpt_correction_T_max 0.7457
_exptl_absorpt_correction_T_min 0.6456
_exptl_absorpt_correction_type multi-scan
_exptl_absorpt_process_details 'SADABS V2016/2 (Bruker, 2016)'
_exptl_crystal_colour colourless
_exptl_crystal_density_diffrn 1.486
_exptl_crystal_density_method 'not measured'
_exptl_crystal_description block
_exptl_crystal_F_000 856
_exptl_crystal_size_max 0.065
_exptl_crystal_size_mid 0.055
_exptl_crystal_size_min 0.045
_refine_diff_density_max 0.484
_refine_diff_density_min -0.621
_refine_diff_density_rms 0.066
_refine_ls_extinction_method none
_refine_ls_goodness_of_fit_ref 1.017
_refine_ls_hydrogen_treatment constr
_refine_ls_matrix_type full
_refine_ls_number_parameters 628
_refine_ls_number_reflns 9557
_refine_ls_number_restraints 1086
_refine_ls_restrained_S_all 1.006
_refine_ls_R_factor_all 0.0755
_refine_ls_R_factor_gt 0.0426
_refine_ls_shift/su_max 0.009
_refine_ls_shift/su_mean 0.001
_refine_ls_structure_factor_coef Fsqd
_refine_ls_weighting_details 'w=1/[\s^2^(Fo^2^)+(0.0504P)^2^+0.3001P] where P=(Fo^2^+2Fc^2^)/3'
_refine_ls_weighting_scheme calc
_refine_ls_wR_factor_gt 0.0995
_refine_ls_wR_factor_ref 0.1128
_reflns_Friedel_coverage 0.000
_reflns_number_gt 6597
_reflns_number_total 9557
_reflns_threshold_expression 'I > 2\s(I)'
_cod_data_source_file d4sc04853a2.cif
_cod_data_source_block abs1370_sq
_cod_depositor_comments 'Adding full bibliography for 1572750--1572760.cif.'
_cod_original_cell_volume 1872.5(8)
_cod_database_code 1572758
_shelx_shelxl_version_number 2019/1
_shelx_space_group_comment
;
The symmetry employed for this shelxl refinement is uniquely defined
by the following loop, which should always be used as a source of
symmetry information in preference to the above space-group names.
They are only intended as comments.
;
_shelx_estimated_absorpt_t_min 0.947
_shelx_estimated_absorpt_t_max 0.963

loop_
_space_group_symop_operation_xyz
'x, y, z'
'-x, -y, -z'

loop_
_atom_site_label
_atom_site_type_symbol
_atom_site_fract_x
_atom_site_fract_y
_atom_site_fract_z
_atom_site_U_iso_or_equiv
_atom_site_adp_type
_atom_site_occupancy
_atom_site_site_symmetry_order
_atom_site_calc_flag
_atom_site_refinement_flags_posn
_atom_site_refinement_flags_adp
_atom_site_refinement_flags_occupancy
_atom_site_disorder_assembly
_atom_site_disorder_group
Zn1 Zn 0.49509(3) 0.26096(2) 0.70295(2) 0.02662(9) Uani 1 1 d . . . . .
O1 O 0.6710(2) 0.26254(18) 0.63002(13) 0.0321(5) Uani 0.752(2) 1 d D U P A 1
O2 O 0.6641(8) 0.2423(6) 0.4820(3) 0.0386(13) Uani 0.752(2) 1 d D U P A 1
O3 O 0.6341(2) 0.07452(18) 0.52477(15) 0.0393(6) Uani 0.752(2) 1 d D U P A 1
S1 S 0.69122(17) 0.18939(12) 0.54336(10) 0.0262(3) Uani 0.752(2) 1 d D U P A 1
C31 C 0.8793(4) 0.1724(3) 0.5416(2) 0.0419(9) Uani 0.752(2) 1 d D U P A 1
F1 F 0.9461(2) 0.2731(2) 0.55838(15) 0.0577(7) Uani 0.752(2) 1 d D U P A 1
F2 F 0.9168(3) 0.1055(3) 0.46480(16) 0.0702(9) Uani 0.752(2) 1 d D U P A 1
F3 F 0.9222(5) 0.1256(6) 0.5963(3) 0.0580(12) Uani 0.752(2) 1 d D U P A 1
O1B O 0.7581(8) 0.3333(5) 0.6127(5) 0.050(2) Uani 0.248(2) 1 d D U P A 2
O2B O 0.657(2) 0.2269(19) 0.4739(8) 0.036(4) Uani 0.248(2) 1 d D U P A 2
O3B O 0.6034(6) 0.1690(5) 0.5934(4) 0.0294(14) Uani 0.248(2) 1 d D U P A 2
S1B S 0.7014(6) 0.2283(4) 0.5550(4) 0.0332(11) Uani 0.248(2) 1 d D U P A 2
C31B C 0.8463(9) 0.1296(7) 0.5341(6) 0.046(2) Uani 0.248(2) 1 d D U P A 2
F1B F 0.8071(7) 0.0271(5) 0.4789(4) 0.0466(16) Uani 0.248(2) 1 d D U P A 2
F2B F 0.9515(8) 0.1698(8) 0.5006(7) 0.079(2) Uani 0.248(2) 1 d D U P A 2
F3B F 0.8843(15) 0.1129(18) 0.6046(9) 0.058(3) Uani 0.248(2) 1 d D U P A 2
O4 O 0.9482(10) 0.8010(6) 0.8976(6) 0.071(2) Uani 0.69(3) 1 d D U P B 1
O5 O 0.7648(10) 0.7376(9) 0.7913(6) 0.050(2) Uani 0.69(3) 1 d D U P B 1
O6 O 0.7956(10) 0.6347(10) 0.8897(6) 0.0551(17) Uani 0.69(3) 1 d D U P B 1
S2 S 0.8587(6) 0.7068(5) 0.8473(3) 0.0446(9) Uani 0.69(3) 1 d D U P B 1
C32 C 0.9769(7) 0.6087(5) 0.7753(4) 0.0451(13) Uani 0.69(3) 1 d D U P B 1
F4 F 1.0374(9) 0.6518(6) 0.7204(5) 0.0665(15) Uani 0.69(3) 1 d D U P B 1
F5 F 0.9087(10) 0.5130(6) 0.7292(6) 0.0561(15) Uani 0.69(3) 1 d D U P B 1
F6 F 1.0809(9) 0.5780(8) 0.8153(7) 0.0736(18) Uani 0.69(3) 1 d D U P B 1
O4B O 0.9621(17) 0.8159(11) 0.8786(11) 0.051(3) Uani 0.31(3) 1 d D U P B 2
O5B O 0.7734(19) 0.722(2) 0.7798(12) 0.037(3) Uani 0.31(3) 1 d D U P B 2
O6B O 0.816(2) 0.6650(15) 0.9026(9) 0.043(3) Uani 0.31(3) 1 d D U P B 2
S2B S 0.8711(13) 0.7157(10) 0.8436(7) 0.0378(15) Uani 0.31(3) 1 d D U P B 2
C32B C 0.9947(16) 0.6090(11) 0.7851(9) 0.045(2) Uani 0.31(3) 1 d D U P B 2
F4B F 1.0779(19) 0.6568(14) 0.7413(11) 0.067(3) Uani 0.31(3) 1 d D U P B 2
F5B F 0.937(2) 0.5159(14) 0.7310(13) 0.062(3) Uani 0.31(3) 1 d D U P B 2
F6B F 1.0787(17) 0.5799(16) 0.8373(12) 0.053(3) Uani 0.31(3) 1 d D U P B 2
N1 N 0.4646(2) 0.39507(18) 0.81124(13) 0.0373(5) Uani 1 1 d . . . . .
N2 N 0.4735(2) 0.50465(18) 0.80836(14) 0.0426(5) Uani 1 1 d . . . . .
N3 N 0.4152(2) 0.36844(16) 0.62906(13) 0.0304(4) Uani 1 1 d . . . . .
N4 N 0.32775(19) 0.15444(16) 0.69660(12) 0.0284(4) Uani 1 1 d . . . . .
N5 N 0.3475(2) 0.04497(16) 0.69508(12) 0.0305(4) Uani 1 1 d . . . . .
N6 N 0.62625(19) 0.15697(16) 0.75712(11) 0.0263(4) Uani 1 1 d . . . . .
C1 C 0.4029(3) 0.4034(3) 0.88375(17) 0.0474(7) Uani 1 1 d . . . . .
C2 C 0.3743(3) 0.5192(3) 0.92599(19) 0.0609(9) Uani 1 1 d . . . . .
H2 H 0.331390 0.549222 0.979174 0.073 Uiso 1 1 calc R U . . .
C3 C 0.4184(3) 0.5808(3) 0.8780(2) 0.0575(8) Uani 1 1 d . . . . .
C4 C 0.3770(3) 0.3014(3) 0.90969(18) 0.0630(9) Uani 1 1 d . . . . .
H4A H 0.305468 0.250696 0.872419 0.094 Uiso 1 1 calc R U . . .
H4B H 0.344371 0.326604 0.967739 0.094 Uiso 1 1 calc R U . . .
H4C H 0.463996 0.259567 0.906069 0.094 Uiso 1 1 calc R U . . .
C5 C 0.4134(4) 0.7064(3) 0.8918(2) 0.0868(13) Uani 1 1 d . . . . .
H5A H 0.508685 0.737361 0.891575 0.130 Uiso 1 1 calc R U . . .
H5B H 0.370867 0.745929 0.946156 0.130 Uiso 1 1 calc R U . . .
H5C H 0.357332 0.718506 0.846746 0.130 Uiso 1 1 calc R U . . .
C6 C 0.5390(3) 0.5231(2) 0.73740(19) 0.0450(7) Uani 1 1 d . . . . .
H6A H 0.628769 0.482471 0.726621 0.054 Uiso 1 1 calc R U . . .
H6B H 0.560157 0.606426 0.751046 0.054 Uiso 1 1 calc R U . . .
C7 C 0.4483(3) 0.4810(2) 0.65927(18) 0.0394(6) Uani 1 1 d . . . . .
C8 C 0.4053(3) 0.5577(2) 0.6196(2) 0.0532(8) Uani 1 1 d . . . . .
H8 H 0.430446 0.637297 0.643194 0.064 Uiso 1 1 calc R U . . .
C9 C 0.3279(4) 0.5187(3) 0.5476(2) 0.0578(8) Uani 1 1 d . . . . .
H9 H 0.296980 0.570991 0.521173 0.069 Uiso 1 1 calc R U . . .
C10 C 0.2933(3) 0.4008(2) 0.51207(18) 0.0433(6) Uani 1 1 d . . . . .
C11 C 0.2181(3) 0.3530(3) 0.43436(19) 0.0547(8) Uani 1 1 d . . . . .
H11 H 0.186883 0.402466 0.405579 0.066 Uiso 1 1 calc R U . . .
C12 C 0.1907(3) 0.2392(3) 0.40105(18) 0.0485(7) Uani 1 1 d . . . . .
H12 H 0.139982 0.208647 0.349236 0.058 Uiso 1 1 calc R U . . .
C13 C 0.2369(3) 0.1655(2) 0.44295(16) 0.0368(6) Uani 1 1 d . . . . .
H13 H 0.217809 0.084955 0.418949 0.044 Uiso 1 1 calc R U . . .
C14 C 0.3092(2) 0.2080(2) 0.51786(15) 0.0310(5) Uani 1 1 d . . . . .
H14 H 0.339203 0.156653 0.545384 0.037 Uiso 1 1 calc R U . . .
C15 C 0.3397(2) 0.3268(2) 0.55465(15) 0.0300(5) Uani 1 1 d . . . . .
C16 C 0.1943(3) 0.1779(2) 0.71903(15) 0.0352(6) Uani 1 1 d . . . . .
C17 C 0.1304(3) 0.0824(2) 0.73112(17) 0.0428(6) Uani 1 1 d . . . . .
H17 H 0.036369 0.076055 0.747162 0.051 Uiso 1 1 calc R U . . .
C18 C 0.2291(3) -0.0010(2) 0.71543(15) 0.0373(6) Uani 1 1 d . . . . .
C19 C 0.1338(3) 0.2921(2) 0.72990(19) 0.0462(7) Uani 1 1 d . . . . .
H19A H 0.175781 0.350128 0.780003 0.069 Uiso 1 1 calc R U . . .
H19B H 0.032299 0.287611 0.736555 0.069 Uiso 1 1 calc R U . . .
H19C H 0.153545 0.313669 0.680294 0.069 Uiso 1 1 calc R U . . .
C20 C 0.2191(3) -0.1210(2) 0.7180(2) 0.0550(8) Uani 1 1 d . . . . .
H20A H 0.223472 -0.176263 0.660687 0.083 Uiso 1 1 calc R U . . .
H20B H 0.130146 -0.132136 0.742983 0.083 Uiso 1 1 calc R U . . .
H20C H 0.296998 -0.133083 0.751982 0.083 Uiso 1 1 calc R U . . .
C21 C 0.4821(2) -0.00652(19) 0.67009(15) 0.0302(5) Uani 1 1 d . . . . .
H21A H 0.509983 0.005028 0.617151 0.036 Uiso 1 1 calc R U . . .
H21B H 0.473268 -0.090513 0.659042 0.036 Uiso 1 1 calc R U . . .
C22 C 0.5956(2) 0.04471(19) 0.73680(15) 0.0304(5) Uani 1 1 d . . . . .
C23 C 0.6657(3) -0.0261(2) 0.77196(17) 0.0447(7) Uani 1 1 d . . . . .
H23 H 0.642887 -0.106179 0.754211 0.054 Uiso 1 1 calc R U . . .
C24 C 0.7671(3) 0.0196(2) 0.83177(19) 0.0535(8) Uani 1 1 d . . . . .
H24 H 0.814078 -0.028432 0.856545 0.064 Uiso 1 1 calc R U . . .
C25 C 0.8023(3) 0.1375(2) 0.85697(16) 0.0378(6) Uani 1 1 d . . . . .
C26 C 0.9066(3) 0.1911(2) 0.91889(18) 0.0470(7) Uani 1 1 d . . . . .
H26 H 0.952519 0.146897 0.947266 0.056 Uiso 1 1 calc R U . . .
C27 C 0.9423(3) 0.3043(2) 0.93849(17) 0.0425(6) Uani 1 1 d . . . . .
H27 H 1.011687 0.339132 0.980690 0.051 Uiso 1 1 calc R U . . .
C28 C 0.8760(3) 0.3697(2) 0.89597(16) 0.0361(6) Uani 1 1 d . . . . .
H28 H 0.902532 0.448520 0.908710 0.043 Uiso 1 1 calc R U . . .
C29 C 0.7734(2) 0.3213(2) 0.83633(15) 0.0313(5) Uani 1 1 d . . . . .
H29 H 0.729858 0.366771 0.808093 0.038 Uiso 1 1 calc R U . . .
C30 C 0.7318(2) 0.2046(2) 0.81651(14) 0.0274(5) Uani 1 1 d . . . . .

loop_
_atom_site_aniso_label
_atom_site_aniso_U_11
_atom_site_aniso_U_22
_atom_site_aniso_U_33
_atom_site_aniso_U_23
_atom_site_aniso_U_13
_atom_site_aniso_U_12
Zn1 0.02571(15) 0.02705(15) 0.02490(15) 0.00576(11) -0.00004(10) 0.00338(10)
O1 0.0305(12) 0.0338(12) 0.0316(13) 0.0102(10) 0.0044(9) 0.0044(9)
O2 0.053(3) 0.037(3) 0.032(2) 0.0196(19) 0.0009(17) 0.006(2)
O3 0.0431(14) 0.0300(12) 0.0461(15) 0.0156(11) -0.0084(11) -0.0102(10)
S1 0.0247(5) 0.0272(7) 0.0287(6) 0.0120(6) -0.0003(4) 0.0038(5)
C31 0.0349(19) 0.0402(19) 0.0411(19) 0.0010(16) 0.0004(16) 0.0049(15)
F1 0.0369(12) 0.0625(15) 0.0618(15) 0.0068(12) 0.0018(10) -0.0182(11)
F2 0.0370(14) 0.084(2) 0.0546(16) -0.0241(13) 0.0045(11) 0.0133(13)
F3 0.040(2) 0.0518(19) 0.075(2) 0.0122(15) -0.0271(17) 0.0095(18)
O1B 0.053(4) 0.030(3) 0.054(4) -0.004(3) -0.009(3) -0.008(3)
O2B 0.041(6) 0.029(6) 0.037(5) 0.008(4) 0.000(4) -0.002(5)
O3B 0.031(3) 0.029(3) 0.032(3) 0.014(2) 0.010(2) 0.003(2)
S1B 0.0288(16) 0.031(2) 0.0367(19) 0.0067(18) 0.0036(13) 0.0025(17)
C31B 0.037(4) 0.047(4) 0.047(4) 0.006(3) 0.001(3) 0.002(3)
F1B 0.053(4) 0.038(3) 0.041(3) 0.003(2) 0.002(3) 0.021(3)
F2B 0.056(4) 0.077(5) 0.094(6) 0.015(4) 0.029(4) 0.000(4)
F3B 0.043(7) 0.064(6) 0.060(4) 0.011(4) -0.014(4) 0.017(5)
O4 0.106(4) 0.039(2) 0.064(4) 0.014(2) -0.053(3) -0.016(2)
O5 0.069(3) 0.027(3) 0.049(3) 0.009(2) -0.025(3) 0.006(2)
O6 0.069(3) 0.050(4) 0.050(3) 0.022(3) -0.004(2) 0.007(3)
S2 0.0596(16) 0.0276(10) 0.0436(15) 0.0091(10) -0.0251(13) 0.0002(10)
C32 0.044(2) 0.042(2) 0.059(3) 0.0308(19) -0.014(2) -0.0055(19)
F4 0.048(3) 0.081(2) 0.083(3) 0.045(2) -0.001(2) -0.006(2)
F5 0.051(3) 0.0337(19) 0.074(3) 0.0055(17) -0.001(2) -0.0008(16)
F6 0.062(3) 0.080(3) 0.088(4) 0.041(3) -0.020(3) 0.019(2)
O4B 0.068(5) 0.033(4) 0.055(6) 0.019(4) -0.022(4) -0.007(4)
O5B 0.050(5) 0.023(5) 0.037(5) 0.008(4) -0.016(4) 0.001(4)
O6B 0.067(6) 0.035(5) 0.033(4) 0.018(4) 0.000(4) -0.002(4)
S2B 0.049(2) 0.034(2) 0.036(2) 0.020(2) -0.004(2) 0.0021(18)
C32B 0.043(4) 0.044(3) 0.054(4) 0.024(3) -0.010(3) -0.004(3)
F4B 0.051(5) 0.085(5) 0.083(6) 0.054(4) -0.002(4) -0.009(4)
F5B 0.053(6) 0.051(5) 0.075(5) 0.011(4) -0.009(4) 0.001(4)
F6B 0.041(4) 0.063(5) 0.067(6) 0.038(4) -0.013(4) 0.003(3)
N1 0.0275(11) 0.0433(12) 0.0307(11) -0.0009(9) -0.0026(9) 0.0012(9)
N2 0.0386(12) 0.0319(11) 0.0419(13) -0.0080(10) -0.0109(10) 0.0087(9)
N3 0.0285(10) 0.0243(9) 0.0373(12) 0.0086(9) 0.0004(8) 0.0041(8)
N4 0.0260(10) 0.0297(10) 0.0266(10) 0.0059(8) -0.0002(8) 0.0027(8)
N5 0.0309(10) 0.0316(10) 0.0265(11) 0.0069(9) -0.0006(8) -0.0033(8)
N6 0.0270(10) 0.0284(10) 0.0220(10) 0.0062(8) -0.0001(8) 0.0032(8)
C1 0.0322(14) 0.0676(18) 0.0282(14) -0.0027(13) -0.0027(11) 0.0040(13)
C2 0.0432(17) 0.078(2) 0.0342(16) -0.0185(14) -0.0057(13) 0.0216(15)
C3 0.0453(17) 0.0564(18) 0.0472(18) -0.0143(14) -0.0127(14) 0.0209(14)
C4 0.0534(19) 0.096(2) 0.0299(16) 0.0084(16) 0.0052(14) -0.0045(18)
C5 0.096(3) 0.0487(19) 0.085(3) -0.0184(18) -0.020(2) 0.0352(19)
C6 0.0420(15) 0.0238(12) 0.0604(18) 0.0029(12) -0.0063(13) -0.0017(11)
C7 0.0365(14) 0.0274(12) 0.0502(16) 0.0077(11) 0.0026(12) 0.0023(10)
C8 0.064(2) 0.0264(13) 0.070(2) 0.0168(14) 0.0011(16) 0.0036(13)
C9 0.074(2) 0.0404(16) 0.068(2) 0.0298(15) -0.0064(17) 0.0087(15)
C10 0.0475(16) 0.0422(14) 0.0462(16) 0.0222(13) 0.0023(13) 0.0095(12)
C11 0.063(2) 0.0635(19) 0.0473(18) 0.0312(15) -0.0061(15) 0.0129(16)
C12 0.0471(17) 0.0604(18) 0.0377(16) 0.0163(14) -0.0088(13) 0.0078(14)
C13 0.0311(13) 0.0432(14) 0.0347(14) 0.0113(12) -0.0012(10) 0.0036(11)
C14 0.0279(12) 0.0355(13) 0.0302(13) 0.0116(10) -0.0011(10) 0.0031(10)
C15 0.0241(12) 0.0347(12) 0.0332(13) 0.0136(10) 0.0028(9) 0.0047(9)
C16 0.0276(12) 0.0433(14) 0.0279(13) 0.0034(11) -0.0004(10) 0.0007(10)
C17 0.0326(14) 0.0541(16) 0.0359(15) 0.0081(13) 0.0044(11) -0.0069(12)
C18 0.0391(14) 0.0418(14) 0.0278(13) 0.0084(11) -0.0010(11) -0.0119(11)
C19 0.0306(14) 0.0461(16) 0.0528(18) 0.0042(13) 0.0018(12) 0.0066(12)
C20 0.066(2) 0.0487(17) 0.0521(19) 0.0204(15) 0.0053(16) -0.0170(15)
C21 0.0345(13) 0.0256(12) 0.0286(13) 0.0064(10) 0.0004(10) 0.0026(10)
C22 0.0345(13) 0.0286(12) 0.0258(12) 0.0059(10) 0.0012(10) 0.0062(10)
C23 0.0609(18) 0.0236(12) 0.0461(16) 0.0073(11) -0.0139(14) 0.0080(12)
C24 0.071(2) 0.0370(15) 0.0517(18) 0.0136(13) -0.0239(15) 0.0135(14)
C25 0.0417(15) 0.0369(13) 0.0323(14) 0.0081(11) -0.0071(11) 0.0100(11)
C26 0.0496(17) 0.0489(16) 0.0405(16) 0.0125(13) -0.0174(13) 0.0096(13)
C27 0.0373(15) 0.0528(16) 0.0317(14) 0.0068(12) -0.0086(11) 0.0029(12)
C28 0.0310(13) 0.0397(14) 0.0330(14) 0.0066(11) -0.0006(10) -0.0022(11)
C29 0.0288(12) 0.0355(13) 0.0290(13) 0.0104(10) -0.0004(10) 0.0014(10)
C30 0.0253(11) 0.0340(12) 0.0220(11) 0.0077(10) 0.0018(9) 0.0057(9)

loop_
_atom_type_symbol
_atom_type_description
_atom_type_scat_dispersion_real
_atom_type_scat_dispersion_imag
_atom_type_scat_source
C C 0.0033 0.0016 'International Tables Vol C Tables 4.2.6.8 and 6.1.1.4'
H H 0.0000 0.0000 'International Tables Vol C Tables 4.2.6.8 and 6.1.1.4'
F F 0.0171 0.0103 'International Tables Vol C Tables 4.2.6.8 and 6.1.1.4'
N N 0.0061 0.0033 'International Tables Vol C Tables 4.2.6.8 and 6.1.1.4'
O O 0.0106 0.0060 'International Tables Vol C Tables 4.2.6.8 and 6.1.1.4'
S S 0.1246 0.1234 'International Tables Vol C Tables 4.2.6.8 and 6.1.1.4'
Zn Zn 0.2839 1.4301 'International Tables Vol C Tables 4.2.6.8 and 6.1.1.4'

loop_
_geom_angle_atom_site_label_1
_geom_angle_atom_site_label_2
_geom_angle_atom_site_label_3
_geom_angle
_geom_angle_site_symmetry_1
_geom_angle_site_symmetry_3
_geom_angle_publ_flag
N4 Zn1 N1 103.32(8) . . ?
N4 Zn1 O1 136.76(8) . . ?
N1 Zn1 O1 119.92(9) . . ?
N4 Zn1 O3B 101.70(16) . . ?
N1 Zn1 O3B 154.98(17) . . ?
N4 Zn1 N6 90.63(7) . . ?
N1 Zn1 N6 97.73(8) . . ?
O1 Zn1 N6 84.29(8) . . ?
O3B Zn1 N6 81.60(17) . . ?
N4 Zn1 N3 101.28(7) . . ?
N1 Zn1 N3 89.28(8) . . ?
O1 Zn1 N3 80.19(8) . . ?
O3B Zn1 N3 86.18(17) . . ?
N6 Zn1 N3 164.45(7) . . ?
S1 O1 Zn1 126.33(14) . . ?
O2 S1 O3 115.8(3) . . ?
O2 S1 O1 115.0(3) . . ?
O3 S1 O1 113.20(17) . . ?
O2 S1 C31 104.5(3) . . ?
O3 S1 C31 104.47(18) . . ?
O1 S1 C31 101.67(17) . . ?
F3 C31 F1 108.0(4) . . ?
F3 C31 F2 108.5(4) . . ?
F1 C31 F2 107.5(3) . . ?
F3 C31 S1 112.1(3) . . ?
F1 C31 S1 110.9(2) . . ?
F2 C31 S1 109.6(3) . . ?
S1B O3B Zn1 120.8(4) . . ?
O2B S1B O1B 118.2(10) . . ?
O2B S1B O3B 113.6(10) . . ?
O1B S1B O3B 113.3(5) . . ?
O2B S1B C31B 104.3(9) . . ?
O1B S1B C31B 104.6(5) . . ?
O3B S1B C31B 100.2(4) . . ?
F3B C31B F2B 112.1(10) . . ?
F3B C31B F1B 107.4(11) . . ?
F2B C31B F1B 107.1(8) . . ?
F3B C31B S1B 109.4(9) . . ?
F2B C31B S1B 110.3(7) . . ?
F1B C31B S1B 110.6(6) . . ?
O4 S2 O6 116.7(4) . . ?
O4 S2 O5 113.7(4) . . ?
O6 S2 O5 114.5(5) . . ?
O4 S2 C32 104.4(4) . . ?
O6 S2 C32 102.3(3) . . ?
O5 S2 C32 102.8(4) . . ?
F5 C32 F6 107.3(5) . . ?
F5 C32 F4 106.0(5) . . ?
F6 C32 F4 106.1(5) . . ?
F5 C32 S2 110.6(4) . . ?
F6 C32 S2 112.3(4) . . ?
F4 C32 S2 114.1(4) . . ?
O5B S2B O6B 115.5(9) . . ?
O5B S2B O4B 115.1(9) . . ?
O6B S2B O4B 115.9(8) . . ?
O5B S2B C32B 103.5(8) . . ?
O6B S2B C32B 102.4(7) . . ?
O4B S2B C32B 101.3(7) . . ?
F5B C32B F6B 109.5(10) . . ?
F5B C32B F4B 107.0(10) . . ?
F6B C32B F4B 106.2(9) . . ?
F5B C32B S2B 114.5(9) . . ?
F6B C32B S2B 110.6(8) . . ?
F4B C32B S2B 108.8(8) . . ?
C1 N1 N2 106.2(2) . . ?
C1 N1 Zn1 133.3(2) . . ?
N2 N1 Zn1 118.17(16) . . ?
C3 N2 N1 110.8(3) . . ?
C3 N2 C6 130.3(3) . . ?
N1 N2 C6 118.8(2) . . ?
C7 N3 C15 118.3(2) . . ?
C7 N3 Zn1 116.53(17) . . ?
C15 N3 Zn1 125.17(15) . . ?
C16 N4 N5 106.12(19) . . ?
C16 N4 Zn1 130.69(16) . . ?
N5 N4 Zn1 119.87(14) . . ?
C18 N5 N4 111.0(2) . . ?
C18 N5 C21 129.9(2) . . ?
N4 N5 C21 119.03(18) . . ?
C22 N6 C30 118.20(19) . . ?
C22 N6 Zn1 118.59(15) . . ?
C30 N6 Zn1 123.00(14) . . ?
N1 C1 C2 108.5(3) . . ?
N1 C1 C4 121.9(3) . . ?
C2 C1 C4 129.6(3) . . ?
C3 C2 C1 108.1(3) . . ?
C2 C3 N2 106.4(3) . . ?
C2 C3 C5 131.0(3) . . ?
N2 C3 C5 122.6(3) . . ?
N2 C6 C7 112.3(2) . . ?
N3 C7 C8 122.5(3) . . ?
N3 C7 C6 117.3(2) . . ?
C8 C7 C6 120.2(2) . . ?
C9 C8 C7 120.0(3) . . ?
C8 C9 C10 119.8(3) . . ?
C9 C10 C15 117.9(3) . . ?
C9 C10 C11 122.8(3) . . ?
C15 C10 C11 119.2(3) . . ?
C12 C11 C10 121.1(3) . . ?
C11 C12 C13 119.8(3) . . ?
C14 C13 C12 120.9(3) . . ?
C13 C14 C15 120.8(2) . . ?
N3 C15 C14 120.3(2) . . ?
N3 C15 C10 121.5(2) . . ?
C14 C15 C10 118.2(2) . . ?
N4 C16 C17 109.4(2) . . ?
N4 C16 C19 122.2(2) . . ?
C17 C16 C19 128.4(2) . . ?
C18 C17 C16 106.9(2) . . ?
N5 C18 C17 106.6(2) . . ?
N5 C18 C20 123.0(3) . . ?
C17 C18 C20 130.4(2) . . ?
N5 C21 C22 112.30(19) . . ?
N6 C22 C23 122.8(2) . . ?
N6 C22 C21 117.4(2) . . ?
C23 C22 C21 119.7(2) . . ?
C24 C23 C22 119.8(2) . . ?
C23 C24 C25 120.0(2) . . ?
C24 C25 C30 117.8(2) . . ?
C24 C25 C26 123.2(2) . . ?
C30 C25 C26 119.0(2) . . ?
C27 C26 C25 121.3(2) . . ?
C26 C27 C28 119.5(2) . . ?
C29 C28 C27 120.9(2) . . ?
C28 C29 C30 120.6(2) . . ?
N6 C30 C29 120.2(2) . . ?
N6 C30 C25 121.3(2) . . ?
C29 C30 C25 118.5(2) . . ?

loop_
_geom_bond_atom_site_label_1
_geom_bond_atom_site_label_2
_geom_bond_distance
_geom_bond_site_symmetry_2
_geom_bond_publ_flag
Zn1 N4 2.0248(19) . ?
Zn1 N1 2.039(2) . ?
Zn1 O1 2.098(2) . ?
Zn1 O3B 2.112(6) . ?
Zn1 N6 2.2119(18) . ?
Zn1 N3 2.2450(19) . ?
O1 S1 1.455(3) . ?
O2 S1 1.424(4) . ?
O3 S1 1.437(2) . ?
S1 C31 1.813(4) . ?
C31 F3 1.311(4) . ?
C31 F1 1.324(4) . ?
C31 F2 1.339(4) . ?
O1B S1B 1.424(6) . ?
O2B S1B 1.423(8) . ?
O3B S1B 1.461(6) . ?
S1B C31B 1.822(8) . ?
C31B F3B 1.323(8) . ?
C31B F2B 1.326(8) . ?
C31B F1B 1.336(8) . ?
O4 S2 1.441(4) . ?
O5 S2 1.444(4) . ?
O6 S2 1.442(4) . ?
S2 C32 1.822(5) . ?
C32 F5 1.326(4) . ?
C32 F6 1.328(5) . ?
C32 F4 1.344(5) . ?
O4B S2B 1.442(7) . ?
O5B S2B 1.440(7) . ?
O6B S2B 1.441(7) . ?
S2B C32B 1.822(7) . ?
C32B F5B 1.309(8) . ?
C32B F6B 1.328(8) . ?
C32B F4B 1.346(8) . ?
N1 C1 1.339(3) . ?
N1 N2 1.369(3) . ?
N2 C3 1.354(4) . ?
N2 C6 1.440(4) . ?
N3 C7 1.336(3) . ?
N3 C15 1.375(3) . ?
N4 C16 1.344(3) . ?
N4 N5 1.359(3) . ?
N5 C18 1.353(3) . ?
N5 C21 1.450(3) . ?
N6 C22 1.334(3) . ?
N6 C30 1.387(3) . ?
C1 C2 1.399(4) . ?
C1 C4 1.481(4) . ?
C2 C3 1.349(5) . ?
C3 C5 1.488(4) . ?
C6 C7 1.502(4) . ?
C7 C8 1.398(4) . ?
C8 C9 1.351(4) . ?
C9 C10 1.403(4) . ?
C10 C15 1.415(3) . ?
C10 C11 1.423(4) . ?
C11 C12 1.343(4) . ?
C12 C13 1.403(4) . ?
C13 C14 1.367(3) . ?
C14 C15 1.408(3) . ?
C16 C17 1.391(4) . ?
C16 C19 1.488(4) . ?
C17 C18 1.371(4) . ?
C18 C20 1.496(4) . ?
C21 C22 1.519(3) . ?
C22 C23 1.390(3) . ?
C23 C24 1.358(4) . ?
C24 C25 1.402(4) . ?
C25 C30 1.415(3) . ?
C25 C26 1.416(3) . ?
C26 C27 1.356(4) . ?
C27 C28 1.404(4) . ?
C28 C29 1.371(3) . ?
C29 C30 1.409(3) . ?

loop_
_geom_torsion_atom_site_label_1
_geom_torsion_atom_site_label_2
_geom_torsion_atom_site_label_3
_geom_torsion_atom_site_label_4
_geom_torsion
_geom_torsion_site_symmetry_1
_geom_torsion_site_symmetry_2
_geom_torsion_site_symmetry_3
_geom_torsion_site_symmetry_4
_geom_torsion_publ_flag
Zn1 O1 S1 O2 99.9(4) . . . . ?
Zn1 O1 S1 O3 -36.4(2) . . . . ?
Zn1 O1 S1 C31 -147.87(18) . . . . ?
O2 S1 C31 F3 179.1(5) . . . . ?
O3 S1 C31 F3 -58.8(4) . . . . ?
O1 S1 C31 F3 59.1(4) . . . . ?
O2 S1 C31 F1 58.2(4) . . . . ?
O3 S1 C31 F1 -179.7(3) . . . . ?
O1 S1 C31 F1 -61.7(3) . . . . ?
O2 S1 C31 F2 -60.3(4) . . . . ?
O3 S1 C31 F2 61.8(3) . . . . ?
O1 S1 C31 F2 179.7(3) . . . . ?
Zn1 O3B S1B O2B -114.0(10) . . . . ?
Zn1 O3B S1B O1B 24.6(7) . . . . ?
Zn1 O3B S1B C31B 135.4(5) . . . . ?
O2B S1B C31B F3B -172.1(13) . . . . ?
O1B S1B C31B F3B 63.1(11) . . . . ?
O3B S1B C31B F3B -54.4(10) . . . . ?
O2B S1B C31B F2B 64.2(12) . . . . ?
O1B S1B C31B F2B -60.5(9) . . . . ?
O3B S1B C31B F2B -178.1(7) . . . . ?
O2B S1B C31B F1B -54.1(12) . . . . ?
O1B S1B C31B F1B -178.8(7) . . . . ?
O3B S1B C31B F1B 63.7(8) . . . . ?
O4 S2 C32 F5 175.1(7) . . . . ?
O6 S2 C32 F5 53.1(7) . . . . ?
O5 S2 C32 F5 -65.9(8) . . . . ?
O4 S2 C32 F6 55.3(7) . . . . ?
O6 S2 C32 F6 -66.8(7) . . . . ?
O5 S2 C32 F6 174.2(7) . . . . ?
O4 S2 C32 F4 -65.5(7) . . . . ?
O6 S2 C32 F4 172.4(7) . . . . ?
O5 S2 C32 F4 53.4(7) . . . . ?
O5B S2B C32B F5B -45.6(16) . . . . ?
O6B S2B C32B F5B 74.8(16) . . . . ?
O4B S2B C32B F5B -165.2(15) . . . . ?
O5B S2B C32B F6B -169.8(14) . . . . ?
O6B S2B C32B F6B -49.4(13) . . . . ?
O4B S2B C32B F6B 70.7(13) . . . . ?
O5B S2B C32B F4B 74.0(14) . . . . ?
O6B S2B C32B F4B -165.5(13) . . . . ?
O4B S2B C32B F4B -45.5(13) . . . . ?
C1 N1 N2 C3 0.1(3) . . . . ?
Zn1 N1 N2 C3 165.15(18) . . . . ?
C1 N1 N2 C6 178.6(2) . . . . ?
Zn1 N1 N2 C6 -16.3(3) . . . . ?
C16 N4 N5 C18 0.5(3) . . . . ?
Zn1 N4 N5 C18 162.04(15) . . . . ?
C16 N4 N5 C21 178.06(19) . . . . ?
Zn1 N4 N5 C21 -20.4(3) . . . . ?
N2 N1 C1 C2 -0.4(3) . . . . ?
Zn1 N1 C1 C2 -162.13(19) . . . . ?
N2 N1 C1 C4 -179.1(2) . . . . ?
Zn1 N1 C1 C4 19.1(4) . . . . ?
N1 C1 C2 C3 0.5(3) . . . . ?
C4 C1 C2 C3 179.1(3) . . . . ?
C1 C2 C3 N2 -0.4(3) . . . . ?
C1 C2 C3 C5 179.6(3) . . . . ?
N1 N2 C3 C2 0.2(3) . . . . ?
C6 N2 C3 C2 -178.1(3) . . . . ?
N1 N2 C3 C5 -179.8(3) . . . . ?
C6 N2 C3 C5 1.9(5) . . . . ?
C3 N2 C6 C7 -108.0(3) . . . . ?
N1 N2 C6 C7 73.8(3) . . . . ?
C15 N3 C7 C8 2.1(4) . . . . ?
Zn1 N3 C7 C8 -180.0(2) . . . . ?
C15 N3 C7 C6 -175.9(2) . . . . ?
Zn1 N3 C7 C6 2.0(3) . . . . ?
N2 C6 C7 N3 -62.2(3) . . . . ?
N2 C6 C7 C8 119.8(3) . . . . ?
N3 C7 C8 C9 -0.4(5) . . . . ?
C6 C7 C8 C9 177.6(3) . . . . ?
C7 C8 C9 C10 -1.3(5) . . . . ?
C8 C9 C10 C15 1.1(5) . . . . ?
C8 C9 C10 C11 -176.8(3) . . . . ?
C9 C10 C11 C12 178.0(3) . . . . ?
C15 C10 C11 C12 0.0(5) . . . . ?
C10 C11 C12 C13 -0.3(5) . . . . ?
C11 C12 C13 C14 0.4(4) . . . . ?
C12 C13 C14 C15 -0.3(4) . . . . ?
C7 N3 C15 C14 176.4(2) . . . . ?
Zn1 N3 C15 C14 -1.4(3) . . . . ?
C7 N3 C15 C10 -2.2(3) . . . . ?
Zn1 N3 C15 C10 -179.97(18) . . . . ?
C13 C14 C15 N3 -178.5(2) . . . . ?
C13 C14 C15 C10 0.1(4) . . . . ?
C9 C10 C15 N3 0.7(4) . . . . ?
C11 C10 C15 N3 178.7(2) . . . . ?
C9 C10 C15 C14 -178.0(3) . . . . ?
C11 C10 C15 C14 0.1(4) . . . . ?
N5 N4 C16 C17 -0.3(3) . . . . ?
Zn1 N4 C16 C17 -159.11(17) . . . . ?
N5 N4 C16 C19 178.3(2) . . . . ?
Zn1 N4 C16 C19 19.5(4) . . . . ?
N4 C16 C17 C18 0.0(3) . . . . ?
C19 C16 C17 C18 -178.5(3) . . . . ?
N4 N5 C18 C17 -0.4(3) . . . . ?
C21 N5 C18 C17 -177.7(2) . . . . ?
N4 N5 C18 C20 179.3(2) . . . . ?
C21 N5 C18 C20 2.0(4) . . . . ?
C16 C17 C18 N5 0.2(3) . . . . ?
C16 C17 C18 C20 -179.5(3) . . . . ?
C18 N5 C21 C22 -110.7(3) . . . . ?
N4 N5 C21 C22 72.2(3) . . . . ?
C30 N6 C22 C23 -0.6(4) . . . . ?
Zn1 N6 C22 C23 -175.5(2) . . . . ?
C30 N6 C22 C21 -178.5(2) . . . . ?
Zn1 N6 C22 C21 6.6(3) . . . . ?
N5 C21 C22 N6 -61.7(3) . . . . ?
N5 C21 C22 C23 120.4(3) . . . . ?
N6 C22 C23 C24 2.3(4) . . . . ?
C21 C22 C23 C24 -179.9(3) . . . . ?
C22 C23 C24 C25 -1.0(5) . . . . ?
C23 C24 C25 C30 -1.7(5) . . . . ?
C23 C24 C25 C26 180.0(3) . . . . ?
C24 C25 C26 C27 176.7(3) . . . . ?
C30 C25 C26 C27 -1.6(4) . . . . ?
C25 C26 C27 C28 -0.8(4) . . . . ?
C26 C27 C28 C29 1.5(4) . . . . ?
C27 C28 C29 C30 0.2(4) . . . . ?
C22 N6 C30 C29 176.3(2) . . . . ?
Zn1 N6 C30 C29 -9.1(3) . . . . ?
C22 N6 C30 C25 -2.2(3) . . . . ?
Zn1 N6 C30 C25 172.42(17) . . . . ?
C28 C29 C30 N6 178.9(2) . . . . ?
C28 C29 C30 C25 -2.6(4) . . . . ?
C24 C25 C30 N6 3.4(4) . . . . ?
C26 C25 C30 N6 -178.2(2) . . . . ?
C24 C25 C30 C29 -175.2(3) . . . . ?
C26 C25 C30 C29 3.2(4) . . . . ?
